data_7709958
loop_
_publ_author_name
'Mondal, Dipanjan'
'Sardar, Gopa'
'Kabra, Dinesh'
'Balakrishna, Maravanji Shivaramaiah'

_publ_section_title
;
 2,2&#x2019;-Bipyridine derived doubly B&#xF0AC;N fused
 bisphosphine-chalcogenides, [C5H3N(BF2){NCH2P(E)Ph2}]2 (E = O, S, Se):
 Tuning of structural features and photophysical studies
;
_journal_name_full 'Dalton Transactions'
_journal_paper_doi 10.1039/D2DT00287F
_journal_year 2022
_chemical_formula_moiety 'C36 H30 B2 F4 N4 P2 S2'
_chemical_formula_sum 'C36 H30 B2 F4 N4 P2 S2'
_chemical_formula_weight 742.32
_space_group_crystal_system triclinic
_space_group_IT_number 2
_space_group_name_Hall '-P 1'
_space_group_name_H-M_alt 'P -1'
_atom_sites_solution_hydrogens geom
_atom_sites_solution_primary dual
_audit_creation_date 2021-07-27
_audit_creation_method
;
Olex2 1.2-ac4
(compiled 2018.05.17 svn.r3504 for Rigaku Oxford Diffraction, GUI svn.r5492)
;
_audit_update_record
;
2021-08-13 deposited with the CCDC.	2022-04-07 downloaded from the CCDC.
;
_cell_angle_alpha 108.367(3)
_cell_angle_beta 96.762(3)
_cell_angle_gamma 90.049(3)
_cell_formula_units_Z 2
_cell_length_a 8.8004(3)
_cell_length_b 13.4350(5)
_cell_length_c 15.5523(4)
_cell_measurement_reflns_used 12002
_cell_measurement_temperature 150
_cell_measurement_theta_max 29.3370
_cell_measurement_theta_min 2.3420
_cell_volume 1731.58(10)
_computing_cell_refinement 'CrystalClear-SM Expert 2.0 r7 (Rigaku, 2011)'
_computing_data_collection 'CrystalClear-SM Expert 2.0 r7 (Rigaku, 2011)'
_computing_data_reduction 'CrysAlisPro 1.171.39.46 (Rigaku OD, 2018)'
_computing_molecular_graphics 'Olex2 (Dolomanov et al., 2009)'
_computing_publication_material 'Olex2 (Dolomanov et al., 2009)'
_computing_structure_refinement 'ShelXL (Sheldrick, 2015)'
_computing_structure_solution 'ShelXT (Sheldrick, 2015)'
_diffrn_ambient_temperature 150
_diffrn_detector CCD
_diffrn_detector_area_resol_mean 28.5714
_diffrn_detector_type 'Rigaku Saturn724+'
_diffrn_measured_fraction_theta_full 0.999
_diffrn_measured_fraction_theta_max 0.999
_diffrn_measurement_details
;
List of Runs (angles in degrees, time in seconds):

  # Type    Start    End  Width  t~exp~   \w     \q     \k     \f   Frames
#--------------------------------------------------------------------------
  1  \w   -110.00  70.00   0.50   10.00    --  -20.00   0.00-108.00  360
  2  \w    -85.50  19.00   0.50   10.00    --  -20.00 -72.00-108.00  209
  3  \w    -77.50  10.50   0.50   10.00    --  -20.00 -72.00  36.00  176
  4  \w    -50.50   2.00   0.50   10.00    --  -20.00  72.00-180.00  105
  5  \w     -9.00  21.50   0.50   10.00    --  -20.00  72.00 -36.00   61
  6  \w   -110.00  25.00   0.50   10.00    --  -20.00   0.00-180.00  270
  7  \w   -110.00  19.00   0.50   10.00    --  -20.00 -72.00-180.00  258
  8  \w    -68.50 -35.50   0.50   10.00    --  -20.00 -72.00 -36.00   66
;
_diffrn_measurement_device 'AFC12 (Right): Kappa 3 circle'
_diffrn_measurement_device_type 'Rigaku Saturn724+ (2x2 bin mode)'
_diffrn_measurement_method 'profile data from \w-scans'
_diffrn_measurement_specimen_support 'Mitegen 50um'
_diffrn_orient_matrix_type 'CrysAlisPro convention (1999,Acta A55,543-557)'
_diffrn_orient_matrix_UB_11 -0.0261755000
_diffrn_orient_matrix_UB_12 -0.0120007000
_diffrn_orient_matrix_UB_13 -0.0471844000
_diffrn_orient_matrix_UB_21 0.0124965000
_diffrn_orient_matrix_UB_22 -0.0538947000
_diffrn_orient_matrix_UB_23 -0.0065324000
_diffrn_orient_matrix_UB_31 -0.0758730000
_diffrn_orient_matrix_UB_32 -0.0071354000
_diffrn_orient_matrix_UB_33 0.0087539000
_diffrn_radiation_collimation 0.3
_diffrn_radiation_monochromator Confocal
_diffrn_radiation_probe x-ray
_diffrn_radiation_type MoK\a
_diffrn_radiation_wavelength 0.71073
_diffrn_reflns_av_R_equivalents 0.0652
_diffrn_reflns_av_unetI/netI 0.0589
_diffrn_reflns_Laue_measured_fraction_full 0.999
_diffrn_reflns_Laue_measured_fraction_max 0.999
_diffrn_reflns_limit_h_max 10
_diffrn_reflns_limit_h_min -10
_diffrn_reflns_limit_k_max 15
_diffrn_reflns_limit_k_min -15
_diffrn_reflns_limit_l_max 18
_diffrn_reflns_limit_l_min -18
_diffrn_reflns_number 24915
_diffrn_reflns_point_group_measured_fraction_full 0.999
_diffrn_reflns_point_group_measured_fraction_max 0.999
_diffrn_reflns_theta_full 24.999
_diffrn_reflns_theta_max 24.999
_diffrn_reflns_theta_min 2.332
_diffrn_source 'Rotating Anode'
_diffrn_source_current 24.0
_diffrn_source_power 1.2
_diffrn_source_target Mo
_diffrn_source_type 'Rotating Anode'
_diffrn_source_voltage 50.0
_exptl_absorpt_coefficient_mu 0.302
_exptl_absorpt_correction_T_max 1.00000
_exptl_absorpt_correction_T_min 0.93362
_exptl_absorpt_correction_type numerical
_exptl_absorpt_process_details
;
CrysAlisPro 1.171.40.15 (Rigaku Oxford Diffraction, 2018)
Empirical absorption correction using spherical harmonics,
 implemented in SCALE3 ABSPACK scaling algorithm.
;
_exptl_crystal_colour yellow
_exptl_crystal_colour_primary yellow
_exptl_crystal_density_diffrn 1.424
_exptl_crystal_description block
_exptl_crystal_F_000 764
_exptl_crystal_size_max 0.165
_exptl_crystal_size_mid 0.113
_exptl_crystal_size_min 0.098
_refine_diff_density_max 0.338
_refine_diff_density_min -0.413
_refine_diff_density_rms 0.102
_refine_ls_extinction_method none
_refine_ls_goodness_of_fit_ref 1.047
_refine_ls_hydrogen_treatment constr
_refine_ls_matrix_type full
_refine_ls_number_parameters 469
_refine_ls_number_reflns 6106
_refine_ls_number_restraints 5
_refine_ls_restrained_S_all 1.050
_refine_ls_R_factor_all 0.0666
_refine_ls_R_factor_gt 0.0460
_refine_ls_shift/su_max 0.001
_refine_ls_shift/su_mean 0.000
_refine_ls_structure_factor_coef Fsqd
_refine_ls_weighting_details 'w=1/[\s^2^(Fo^2^)+(0.0397P)^2^+0.7912P] where P=(Fo^2^+2Fc^2^)/3'
_refine_ls_weighting_scheme calc
_refine_ls_wR_factor_gt 0.0944
_refine_ls_wR_factor_ref 0.1087
_reflns_Friedel_coverage 0.000
_reflns_number_gt 4739
_reflns_number_total 6106
_reflns_threshold_expression 'I > 2\s(I)'
_cod_data_source_file d2dt00287f2.cif
_cod_data_source_block comp_6
_cod_database_code 7709958
_shelx_shelxl_version_number 2014/7
_shelx_space_group_comment
;
The symmetry employed for this shelxl refinement is uniquely defined
by the following loop, which should always be used as a source of
symmetry information in preference to the above space-group names.
They are only intended as comments.
;
_shelx_estimated_absorpt_t_max 0.971
_shelx_estimated_absorpt_t_min 0.952
_reflns_odcompleteness_completeness 90.68
_reflns_odcompleteness_iscentric 1
_reflns_odcompleteness_theta 31.16
_olex2_refinement_description
;
1. Fixed Uiso
 At 1.2 times of:
  All C(H) groups, All C(H,H) groups
2. Restrained distances
 C31-C36 \\sim C31-C36A
 with sigma of 0.02
 C34-C35 \\sim C34-C35A
 with sigma of 0.02
 C36-C35 \\sim C36A-C35A
 with sigma of 0.02
 C31-C35 \\sim C31-C35A
 with sigma of 0.04
 C34-C36 \\sim C34-C36A
 with sigma of 0.04
3. Others
 Fixed Sof: H34(0.68) H34A(0.32) C36(0.68) H36(0.68) C35(0.68) H35(0.68)
 C36A(0.32) H36A(0.32) C35A(0.32) H35A(0.32)
4.a Secondary CH2 refined with riding coordinates:
 C11(H11A,H11B), C24(H24A,H24B)
4.b Aromatic/amide H refined with riding coordinates:
 C3(H3), C4(H4), C5(H5), C10(H10), C9(H9), C23(H23), C17(H17), C30(H30),
 C19(H19), C8(H8), C16(H16), C20(H20), C26(H26), C29(H29), C13(H13), C21(H21),
 C15(H15), C22(H22), C28(H28), C14(H14), C27(H27), C32(H32), C33(H33), C34(H34),
  C34(H34A), C36(H36), C35(H35), C36A(H36A), C35A(H35A)
;
_olex2_submission_special_instructions 'No special instructions were received'
_oxdiff_exptl_absorpt_empirical_details
;
Empirical correction (ABSPACK) includes:
- Absorption correction using spherical harmonics
- Frame scaling
- Detector area scaling
;
_oxdiff_exptl_absorpt_empirical_full_max 1.934
_oxdiff_exptl_absorpt_empirical_full_min 0.816

loop_
_space_group_symop_operation_xyz
'x, y, z'
'-x, -y, -z'

loop_
_atom_site_label
_atom_site_type_symbol
_atom_site_fract_x
_atom_site_fract_y
_atom_site_fract_z
_atom_site_U_iso_or_equiv
_atom_site_adp_type
_atom_site_occupancy
_atom_site_site_symmetry_order
_atom_site_calc_flag
_atom_site_refinement_flags_posn
_atom_site_refinement_flags_adp
_atom_site_refinement_flags_occupancy
_atom_site_disorder_assembly
_atom_site_disorder_group
P1 P 0.48205(7) 0.21836(5) 0.88746(5) 0.02235(17) Uani 1 1 d . . . . .
S1 S 0.37441(8) 0.15908(6) 0.76514(5) 0.03363(19) Uani 1 1 d . . . . .
P2 P 0.71813(8) 0.25060(5) 0.48078(5) 0.02498(18) Uani 1 1 d . . . . .
S2 S 0.84948(9) 0.23893(6) 0.58660(6) 0.0411(2) Uani 1 1 d . . . . .
F4 F 0.29837(17) 0.55942(11) 0.86090(10) 0.0322(4) Uani 1 1 d . . . . .
F1 F 0.86534(17) 0.52783(12) 0.63050(10) 0.0359(4) Uani 1 1 d . . . . .
F2 F 0.65560(18) 0.62272(11) 0.67188(10) 0.0336(4) Uani 1 1 d . . . . .
F3 F 0.18255(15) 0.40179(12) 0.84275(10) 0.0323(4) Uani 1 1 d . . . . .
N1 N 0.7265(2) 0.49673(15) 0.74588(14) 0.0214(5) Uani 1 1 d . . . . .
N2 N 0.3246(2) 0.42086(16) 0.72406(14) 0.0217(5) Uani 1 1 d . . . . .
N3 N 0.4562(2) 0.41762(16) 0.87404(14) 0.0209(5) Uani 1 1 d . . . . .
N4 N 0.6168(2) 0.44099(16) 0.58202(14) 0.0241(5) Uani 1 1 d . . . . .
C3 C 0.7337(3) 0.45380(19) 0.90773(18) 0.0229(6) Uani 1 1 d . . . . .
H3 H 0.7380 0.4388 0.9637 0.028 Uiso 1 1 calc R . . . .
C11 C 0.4507(3) 0.35959(19) 0.93812(17) 0.0226(6) Uani 1 1 d . . . . .
H11A H 0.3495 0.3680 0.9609 0.027 Uiso 1 1 calc R . . . .
H11B H 0.5298 0.3898 0.9910 0.027 Uiso 1 1 calc R . . . .
C4 C 0.8650(3) 0.4847(2) 0.88150(18) 0.0266(6) Uani 1 1 d . . . . .
H4 H 0.9600 0.4907 0.9191 0.032 Uiso 1 1 calc R . . . .
C2 C 0.5937(3) 0.44443(18) 0.85208(17) 0.0197(5) Uani 1 1 d . . . . .
C5 C 0.8585(3) 0.5067(2) 0.80078(18) 0.0250(6) Uani 1 1 d . . . . .
H5 H 0.9492 0.5294 0.7836 0.030 Uiso 1 1 calc R . . . .
C1 C 0.5942(3) 0.46438(19) 0.76826(17) 0.0205(6) Uani 1 1 d . . . . .
C12 C 0.4193(3) 0.16460(19) 0.97145(18) 0.0235(6) Uani 1 1 d . . . . .
C18 C 0.6885(3) 0.20851(19) 0.89212(18) 0.0237(6) Uani 1 1 d . . . . .
C10 C 0.2037(3) 0.3813(2) 0.66189(18) 0.0258(6) Uani 1 1 d . . . . .
H10 H 0.1090 0.3694 0.6814 0.031 Uiso 1 1 calc R . . . .
C6 C 0.4634(3) 0.43813(18) 0.69806(17) 0.0207(6) Uani 1 1 d . . . . .
C24 C 0.6620(3) 0.38610(19) 0.49289(17) 0.0246(6) Uani 1 1 d . . . . .
H24A H 0.7490 0.4257 0.4823 0.030 Uiso 1 1 calc R . . . .
H24B H 0.5756 0.3843 0.4454 0.030 Uiso 1 1 calc R . . . .
C9 C 0.2138(3) 0.3573(2) 0.57002(18) 0.0269(6) Uani 1 1 d . . . . .
H9 H 0.1268 0.3285 0.5268 0.032 Uiso 1 1 calc R . . . .
C23 C 0.7550(3) 0.1869(2) 0.8114(2) 0.0304(7) Uani 1 1 d . . . . .
H23 H 0.6922 0.1704 0.7544 0.037 Uiso 1 1 calc R . . . .
C7 C 0.4777(3) 0.41785(19) 0.60484(17) 0.0222(6) Uani 1 1 d . . . . .
C25 C 0.5403(3) 0.1729(2) 0.45783(18) 0.0259(6) Uani 1 1 d . . . . .
C17 C 0.3509(3) 0.0639(2) 0.9405(2) 0.0310(7) Uani 1 1 d . . . . .
H17 H 0.3422 0.0245 0.8775 0.037 Uiso 1 1 calc R . . . .
C30 C 0.4866(3) 0.1446(2) 0.5275(2) 0.0309(7) Uani 1 1 d . . . . .
H30 H 0.5466 0.1611 0.5855 0.037 Uiso 1 1 calc R . . . .
C19 C 0.7818(3) 0.2312(2) 0.9749(2) 0.0279(6) Uani 1 1 d . . . . .
H19 H 0.7371 0.2460 1.0300 0.033 Uiso 1 1 calc R . . . .
C8 C 0.3495(3) 0.3751(2) 0.54095(18) 0.0252(6) Uani 1 1 d . . . . .
H8 H 0.3566 0.3584 0.4775 0.030 Uiso 1 1 calc R . . . .
C16 C 0.2957(3) 0.0214(2) 1.0014(2) 0.0385(7) Uani 1 1 d . . . . .
H16 H 0.2511 -0.0478 0.9800 0.046 Uiso 1 1 calc R . . . .
C20 C 0.9395(3) 0.2326(2) 0.9776(2) 0.0353(7) Uani 1 1 d . . . . .
H20 H 1.0031 0.2475 1.0343 0.042 Uiso 1 1 calc R . . . .
C26 C 0.4531(3) 0.1465(2) 0.3732(2) 0.0384(7) Uani 1 1 d . . . . .
H26 H 0.4900 0.1645 0.3248 0.046 Uiso 1 1 calc R . . . .
C29 C 0.3458(3) 0.0925(2) 0.5128(2) 0.0398(8) Uani 1 1 d . . . . .
H29 H 0.3087 0.0740 0.5609 0.048 Uiso 1 1 calc R . . . .
C13 C 0.4283(3) 0.2213(2) 1.0636(2) 0.0356(7) Uani 1 1 d . . . . .
H13 H 0.4743 0.2901 1.0856 0.043 Uiso 1 1 calc R . . . .
C21 C 1.0041(3) 0.2120(2) 0.8967(2) 0.0418(8) Uani 1 1 d . . . . .
H21 H 1.1124 0.2137 0.8983 0.050 Uiso 1 1 calc R . . . .
C15 C 0.3048(3) 0.0780(3) 1.0923(2) 0.0438(8) Uani 1 1 d . . . . .
H15 H 0.2656 0.0483 1.1335 0.053 Uiso 1 1 calc R . . . .
C22 C 0.9131(3) 0.1895(2) 0.8150(2) 0.0396(8) Uani 1 1 d . . . . .
H22 H 0.9586 0.1755 0.7601 0.047 Uiso 1 1 calc R . . . .
C28 C 0.2594(3) 0.0673(3) 0.4288(2) 0.0458(8) Uani 1 1 d . . . . .
H28 H 0.1626 0.0314 0.4189 0.055 Uiso 1 1 calc R . . . .
C14 C 0.3706(4) 0.1781(3) 1.1239(2) 0.0455(8) Uani 1 1 d . . . . .
H14 H 0.3766 0.2174 1.1868 0.055 Uiso 1 1 calc R . . . .
C27 C 0.3131(4) 0.0941(3) 0.3587(2) 0.0505(9) Uani 1 1 d . . . . .
H27 H 0.2535 0.0764 0.3006 0.061 Uiso 1 1 calc R . . . .
B2 B 0.3119(3) 0.4503(2) 0.8297(2) 0.0233(7) Uani 1 1 d . . . . .
B1 B 0.7199(3) 0.5238(2) 0.6536(2) 0.0261(7) Uani 1 1 d . . . . .
C31 C 0.8013(3) 0.2117(2) 0.3742(2) 0.0322(7) Uani 1 1 d D . . . .
C32 C 0.8399(4) 0.1099(2) 0.3374(2) 0.0463(8) Uani 1 1 d . . . . .
H32 H 0.8208 0.0606 0.3677 0.056 Uiso 1 1 calc R . . . .
C33 C 0.9060(4) 0.0770(3) 0.2573(2) 0.0533(9) Uani 1 1 d . . . . .
H33 H 0.9311 0.0056 0.2331 0.064 Uiso 1 1 calc R . . . .
C34 C 0.9353(4) 0.1453(3) 0.2133(3) 0.0597(11) Uani 1 1 d D . . . .
H34 H 0.9987 0.1262 0.1657 0.072 Uiso 0.68 1 calc R . P A 1
H34A H 0.9363 0.1272 0.1492 0.072 Uiso 0.32 1 calc R . P B 2
C36 C 0.8052(7) 0.2791(4) 0.3193(4) 0.0457(14) Uani 0.68 1 d D . P C 1
H36 H 0.7628 0.3464 0.3384 0.055 Uiso 0.68 1 calc R . P C 1
C35 C 0.8704(8) 0.2472(4) 0.2384(4) 0.0518(15) Uani 0.68 1 d D . P C 1
H35 H 0.8721 0.2910 0.2011 0.062 Uiso 0.68 1 calc R . P C 1
C36A C 0.8922(12) 0.2793(8) 0.3511(7) 0.036(3) Uani 0.32 1 d D . P C 2
H36A H 0.9066 0.3506 0.3884 0.043 Uiso 0.32 1 calc R . P C 2
C35A C 0.9630(13) 0.2429(8) 0.2729(7) 0.046(3) Uani 0.32 1 d D . P C 2
H35A H 1.0341 0.2884 0.2607 0.055 Uiso 0.32 1 calc R . P C 2

loop_
_atom_site_aniso_label
_atom_site_aniso_U_11
_atom_site_aniso_U_22
_atom_site_aniso_U_33
_atom_site_aniso_U_23
_atom_site_aniso_U_13
_atom_site_aniso_U_12
P1 0.0218(4) 0.0239(4) 0.0213(4) 0.0064(3) 0.0047(3) 0.0009(3)
S1 0.0347(4) 0.0385(4) 0.0226(4) 0.0036(3) 0.0003(3) -0.0038(3)
P2 0.0248(4) 0.0246(4) 0.0261(4) 0.0093(3) 0.0020(3) -0.0034(3)
S2 0.0330(4) 0.0470(5) 0.0481(5) 0.0280(4) -0.0119(4) -0.0108(3)
F4 0.0338(9) 0.0314(9) 0.0293(9) 0.0072(7) 0.0023(7) 0.0125(7)
F1 0.0314(9) 0.0460(10) 0.0270(9) 0.0058(7) 0.0072(7) -0.0155(7)
F2 0.0499(10) 0.0236(8) 0.0259(9) 0.0072(7) 0.0012(7) -0.0051(7)
F3 0.0175(8) 0.0506(10) 0.0336(9) 0.0192(8) 0.0056(7) 0.0011(7)
N1 0.0200(12) 0.0206(11) 0.0225(12) 0.0046(9) 0.0042(9) -0.0009(9)
N2 0.0180(11) 0.0230(11) 0.0243(12) 0.0079(9) 0.0029(9) 0.0016(9)
N3 0.0170(11) 0.0275(12) 0.0220(12) 0.0127(9) 0.0044(9) 0.0010(9)
N4 0.0259(12) 0.0265(12) 0.0186(12) 0.0045(9) 0.0056(9) -0.0058(9)
C3 0.0231(14) 0.0245(14) 0.0210(14) 0.0070(11) 0.0025(11) 0.0032(11)
C11 0.0189(13) 0.0258(14) 0.0251(15) 0.0099(11) 0.0057(11) 0.0021(11)
C4 0.0193(14) 0.0300(15) 0.0263(16) 0.0042(12) -0.0003(11) 0.0012(11)
C2 0.0216(14) 0.0173(13) 0.0192(14) 0.0039(10) 0.0039(11) 0.0031(10)
C5 0.0194(14) 0.0279(15) 0.0256(15) 0.0047(12) 0.0050(11) -0.0028(11)
C1 0.0199(14) 0.0189(13) 0.0224(14) 0.0051(11) 0.0054(11) 0.0008(10)
C12 0.0204(14) 0.0240(14) 0.0289(16) 0.0111(12) 0.0064(11) 0.0049(11)
C18 0.0243(14) 0.0184(13) 0.0286(15) 0.0068(11) 0.0062(12) 0.0015(11)
C10 0.0180(14) 0.0305(15) 0.0297(16) 0.0111(12) 0.0015(11) 0.0004(11)
C6 0.0196(14) 0.0190(13) 0.0231(14) 0.0065(11) 0.0020(11) 0.0005(10)
C24 0.0295(15) 0.0243(14) 0.0199(14) 0.0066(11) 0.0042(11) -0.0027(11)
C9 0.0227(14) 0.0300(15) 0.0263(16) 0.0088(12) -0.0037(11) -0.0022(11)
C23 0.0300(16) 0.0300(15) 0.0340(17) 0.0117(13) 0.0101(13) 0.0060(12)
C7 0.0245(14) 0.0172(13) 0.0245(15) 0.0052(11) 0.0046(11) 0.0002(10)
C25 0.0243(14) 0.0229(14) 0.0297(16) 0.0079(12) 0.0014(12) -0.0005(11)
C17 0.0282(15) 0.0283(15) 0.0377(18) 0.0131(13) 0.0016(13) -0.0002(12)
C30 0.0334(16) 0.0298(15) 0.0302(16) 0.0113(13) 0.0015(13) -0.0043(13)
C19 0.0260(15) 0.0258(15) 0.0342(17) 0.0117(12) 0.0069(12) 0.0021(11)
C8 0.0286(15) 0.0265(14) 0.0201(14) 0.0079(11) -0.0006(11) -0.0008(11)
C16 0.0307(17) 0.0393(18) 0.055(2) 0.0278(16) 0.0060(15) -0.0028(13)
C20 0.0260(16) 0.0336(16) 0.047(2) 0.0168(14) -0.0023(14) 0.0024(13)
C26 0.0338(17) 0.0498(19) 0.0295(17) 0.0109(14) 0.0001(13) -0.0069(14)
C29 0.0362(18) 0.0412(18) 0.045(2) 0.0177(15) 0.0066(15) -0.0081(14)
C13 0.0490(19) 0.0295(16) 0.0314(17) 0.0123(13) 0.0094(14) 0.0021(14)
C21 0.0210(16) 0.0374(18) 0.075(3) 0.0254(17) 0.0144(16) 0.0095(13)
C15 0.0420(19) 0.053(2) 0.055(2) 0.0379(18) 0.0221(16) 0.0101(16)
C22 0.0325(18) 0.0420(18) 0.052(2) 0.0205(16) 0.0214(16) 0.0126(14)
C28 0.0308(17) 0.050(2) 0.054(2) 0.0148(17) -0.0002(16) -0.0176(15)
C14 0.064(2) 0.046(2) 0.0369(19) 0.0202(16) 0.0256(17) 0.0148(17)
C27 0.0358(19) 0.073(2) 0.036(2) 0.0117(17) -0.0055(15) -0.0155(17)
B2 0.0196(16) 0.0282(16) 0.0236(17) 0.0107(13) 0.0018(12) 0.0029(13)
B1 0.0281(17) 0.0293(17) 0.0194(16) 0.0052(13) 0.0037(13) -0.0056(13)
C31 0.0305(16) 0.0283(15) 0.0349(17) 0.0034(13) 0.0103(13) -0.0063(12)
C32 0.062(2) 0.0327(17) 0.045(2) 0.0103(15) 0.0124(17) 0.0138(16)
C33 0.055(2) 0.047(2) 0.046(2) -0.0034(17) 0.0083(17) 0.0232(17)
C34 0.053(2) 0.054(2) 0.055(2) -0.0162(19) 0.0311(19) -0.0181(18)
C36 0.075(4) 0.032(3) 0.033(3) 0.008(2) 0.028(3) 0.005(3)
C35 0.081(5) 0.044(3) 0.034(3) 0.009(3) 0.029(3) -0.003(3)
C36A 0.034(6) 0.029(6) 0.037(7) -0.001(5) 0.006(5) -0.013(5)
C35A 0.041(7) 0.042(7) 0.046(8) 0.001(5) 0.010(6) -0.018(6)

loop_
_atom_type_symbol
_atom_type_description
_atom_type_scat_dispersion_real
_atom_type_scat_dispersion_imag
_atom_type_scat_source
C C 0.0033 0.0016 'International Tables Vol C Tables 4.2.6.8 and 6.1.1.4'
H H 0.0000 0.0000 'International Tables Vol C Tables 4.2.6.8 and 6.1.1.4'
B B 0.0013 0.0007 'International Tables Vol C Tables 4.2.6.8 and 6.1.1.4'
F F 0.0171 0.0103 'International Tables Vol C Tables 4.2.6.8 and 6.1.1.4'
N N 0.0061 0.0033 'International Tables Vol C Tables 4.2.6.8 and 6.1.1.4'
P P 0.1023 0.0942 'International Tables Vol C Tables 4.2.6.8 and 6.1.1.4'
S S 0.1246 0.1234 'International Tables Vol C Tables 4.2.6.8 and 6.1.1.4'

loop_
_geom_angle_atom_site_label_1
_geom_angle_atom_site_label_2
_geom_angle_atom_site_label_3
_geom_angle
_geom_angle_site_symmetry_1
_geom_angle_site_symmetry_3
_geom_angle_publ_flag
C11 P1 S1 112.74(9) . . ?
C12 P1 S1 114.66(9) . . ?
C12 P1 C11 101.99(11) . . ?
C12 P1 C18 107.93(12) . . ?
C18 P1 S1 113.36(9) . . ?
C18 P1 C11 105.14(11) . . ?
C24 P2 S2 113.20(9) . . ?
C25 P2 S2 112.58(9) . . ?
C25 P2 C24 105.79(12) . . ?
C25 P2 C31 105.60(13) . . ?
C31 P2 S2 115.60(10) . . ?
C31 P2 C24 103.08(12) . . ?
C5 N1 C1 121.1(2) . . ?
C5 N1 B1 120.6(2) . . ?
C1 N1 B1 118.3(2) . . ?
C10 N2 C6 120.9(2) . . ?
C10 N2 B2 121.1(2) . . ?
C6 N2 B2 118.0(2) . . ?
C11 N3 B2 121.2(2) . . ?
C2 N3 C11 120.8(2) . . ?
C2 N3 B2 118.0(2) . . ?
C24 N4 B1 122.0(2) . . ?
C7 N4 C24 120.7(2) . . ?
C7 N4 B1 117.3(2) . . ?
C4 C3 C2 120.1(2) . . ?
N3 C11 P1 113.00(17) . . ?
C5 C4 C3 119.8(2) . . ?
N3 C2 C3 124.2(2) . . ?
N3 C2 C1 118.0(2) . . ?
C3 C2 C1 117.8(2) . . ?
N1 C5 C4 121.1(2) . . ?
N1 C1 C2 120.0(2) . . ?
N1 C1 C6 117.1(2) . . ?
C2 C1 C6 122.3(2) . . ?
C17 C12 P1 118.0(2) . . ?
C13 C12 P1 123.0(2) . . ?
C13 C12 C17 118.9(3) . . ?
C23 C18 P1 119.0(2) . . ?
C19 C18 P1 121.3(2) . . ?
C19 C18 C23 119.5(2) . . ?
N2 C10 C9 121.2(2) . . ?
N2 C6 C1 117.2(2) . . ?
N2 C6 C7 119.8(2) . . ?
C7 C6 C1 122.5(2) . . ?
N4 C24 P2 113.12(18) . . ?
C8 C9 C10 120.0(2) . . ?
C22 C23 C18 119.6(3) . . ?
N4 C7 C6 118.0(2) . . ?
N4 C7 C8 123.9(2) . . ?
C8 C7 C6 118.1(2) . . ?
C30 C25 P2 119.6(2) . . ?
C26 C25 P2 121.0(2) . . ?
C26 C25 C30 119.4(3) . . ?
C16 C17 C12 120.1(3) . . ?
C29 C30 C25 120.1(3) . . ?
C20 C19 C18 120.5(3) . . ?
C9 C8 C7 120.0(2) . . ?
C15 C16 C17 120.6(3) . . ?
C19 C20 C21 119.4(3) . . ?
C27 C26 C25 120.3(3) . . ?
C28 C29 C30 120.2(3) . . ?
C12 C13 C14 120.4(3) . . ?
C22 C21 C20 120.5(3) . . ?
C16 C15 C14 120.0(3) . . ?
C21 C22 C23 120.5(3) . . ?
C29 C28 C27 120.0(3) . . ?
C15 C14 C13 119.9(3) . . ?
C26 C27 C28 120.0(3) . . ?
F4 B2 N2 105.7(2) . . ?
F4 B2 N3 111.5(2) . . ?
F3 B2 F4 109.5(2) . . ?
F3 B2 N2 109.8(2) . . ?
F3 B2 N3 112.3(2) . . ?
N3 B2 N2 107.7(2) . . ?
F1 B1 F2 110.5(2) . . ?
F1 B1 N1 109.9(2) . . ?
F1 B1 N4 112.6(2) . . ?
F2 B1 N1 105.2(2) . . ?
F2 B1 N4 111.0(2) . . ?
N4 B1 N1 107.3(2) . . ?
C32 C31 P2 119.4(2) . . ?
C32 C31 C36 117.7(3) . . ?
C36 C31 P2 122.1(3) . . ?
C36A C31 P2 121.8(4) . . ?
C36A C31 C32 111.7(5) . . ?
C31 C32 C33 121.5(3) . . ?
C34 C33 C32 120.6(3) . . ?
C33 C34 C35 119.9(3) . . ?
C33 C34 C35A 110.5(6) . . ?
C35 C36 C31 120.6(5) . . ?
C36 C35 C34 117.5(5) . . ?
C31 C36A C35A 119.3(8) . . ?
C34 C35A C36A 122.6(9) . . ?

loop_
_geom_bond_atom_site_label_1
_geom_bond_atom_site_label_2
_geom_bond_distance
_geom_bond_site_symmetry_2
_geom_bond_publ_flag
P1 S1 1.9418(10) . ?
P1 C11 1.846(2) . ?
P1 C12 1.815(3) . ?
P1 C18 1.816(3) . ?
P2 S2 1.9453(10) . ?
P2 C24 1.844(3) . ?
P2 C25 1.816(3) . ?
P2 C31 1.816(3) . ?
F4 B2 1.402(3) . ?
F1 B1 1.375(3) . ?
F2 B1 1.403(3) . ?
F3 B2 1.378(3) . ?
N1 C5 1.338(3) . ?
N1 C1 1.362(3) . ?
N1 B1 1.582(4) . ?
N2 C10 1.335(3) . ?
N2 C6 1.373(3) . ?
N2 B2 1.581(4) . ?
N3 C11 1.451(3) . ?
N3 C2 1.373(3) . ?
N3 B2 1.505(3) . ?
N4 C24 1.452(3) . ?
N4 C7 1.376(3) . ?
N4 B1 1.510(4) . ?
C3 C4 1.375(4) . ?
C3 C2 1.402(3) . ?
C4 C5 1.373(4) . ?
C2 C1 1.412(3) . ?
C1 C6 1.450(3) . ?
C12 C17 1.394(4) . ?
C12 C13 1.388(4) . ?
C18 C23 1.394(4) . ?
C18 C19 1.388(4) . ?
C10 C9 1.376(4) . ?
C6 C7 1.409(3) . ?
C9 C8 1.372(4) . ?
C23 C22 1.387(4) . ?
C7 C8 1.402(3) . ?
C25 C30 1.387(4) . ?
C25 C26 1.383(4) . ?
C17 C16 1.380(4) . ?
C30 C29 1.381(4) . ?
C19 C20 1.383(4) . ?
C16 C15 1.371(4) . ?
C20 C21 1.390(4) . ?
C26 C27 1.377(4) . ?
C29 C28 1.374(4) . ?
C13 C14 1.389(4) . ?
C21 C22 1.366(4) . ?
C15 C14 1.379(4) . ?
C28 C27 1.382(4) . ?
C31 C32 1.366(4) . ?
C31 C36 1.430(6) . ?
C31 C36A 1.366(9) . ?
C32 C33 1.382(4) . ?
C33 C34 1.347(5) . ?
C34 C35 1.439(6) . ?
C34 C35A 1.348(10) . ?
C36 C35 1.388(6) . ?
C36A C35A 1.383(12) . ?
